data_4074611
loop_
_publ_author_name
'Yin, Gang-Qiang'
'Wei, Qiao-Hua'
'Zhang, Li-Yi'
'Chen, Zhong-Ning'

_publ_section_title
;
 Luminescent PtII&#x2212;MI(M = Cu, Ag, Au) Heteronuclear Alkynyl
 Complexes Prepared by Reaction of [Pt(C&#x22EE;CR)4]2-with
 [M2(dppm)2]2+(dppm = Bis(diphenylphosphino)methane)
;
_journal_issue 3
_journal_name_full Organometallics
_journal_page_first 580
_journal_paper_doi 10.1021/om050620e
_journal_volume 25
_journal_year 2006
_chemical_formula_sum 'C67.5 H57 Cl4 Cu O4 P4 Pt'
_chemical_formula_weight 1456.44
_chemical_name_systematic
;
 ?
;
_space_group_IT_number 14
_symmetry_cell_setting monoclinic
_symmetry_space_group_name_Hall '-P 2yn'
_symmetry_space_group_name_H-M 'P 1 21/n 1'
_atom_sites_solution_hydrogens geom
_atom_sites_solution_primary direct
_atom_sites_solution_secondary difmap
_audit_creation_method SHELXL-97
_cell_angle_alpha 90.00
_cell_angle_beta 100.0970(10)
_cell_angle_gamma 90.00
_cell_formula_units_Z 4
_cell_length_a 10.6906(2)
_cell_length_b 25.2092(5)
_cell_length_c 23.8996(3)
_cell_measurement_reflns_used 7009
_cell_measurement_temperature 293(2)
_cell_measurement_theta_max 24.99
_cell_measurement_theta_min 1.18
_cell_volume 6341.22(19)
_computing_cell_refinement 'Siemens SMART & SAINT'
_computing_data_collection 'Siemens SMART'
_computing_data_reduction 'Siemens XPREP'
_computing_molecular_graphics 'Bruker SHELXTL'
_computing_publication_material 'Bruker SHELXTL'
_computing_structure_refinement 'Siemens SHELXTL'
_computing_structure_solution 'Siemens SHELXTL'
_diffrn_ambient_temperature 293(2)
_diffrn_measured_fraction_theta_full 0.985
_diffrn_measured_fraction_theta_max 0.985
_diffrn_measurement_device_type 'Siemens SMART CCD'
_diffrn_measurement_method 'phi and omega scans'
_diffrn_radiation_monochromator graphite
_diffrn_radiation_source 'fine-focus sealed tube'
_diffrn_radiation_type MoK\a
_diffrn_radiation_wavelength 0.71073
_diffrn_reflns_av_R_equivalents 0.0459
_diffrn_reflns_av_sigmaI/netI 0.0759
_diffrn_reflns_limit_h_max 11
_diffrn_reflns_limit_h_min -12
_diffrn_reflns_limit_k_max 15
_diffrn_reflns_limit_k_min -29
_diffrn_reflns_limit_l_max 22
_diffrn_reflns_limit_l_min -28
_diffrn_reflns_number 19307
_diffrn_reflns_theta_full 24.99
_diffrn_reflns_theta_max 24.99
_diffrn_reflns_theta_min 1.18
_diffrn_standards_decay_% none
_diffrn_standards_interval_count none
_diffrn_standards_interval_time none
_diffrn_standards_number none
_exptl_absorpt_coefficient_mu 2.856
_exptl_absorpt_correction_T_max 1.0000
_exptl_absorpt_correction_T_min .5763
_exptl_absorpt_correction_type empirical
_exptl_absorpt_process_details 'SADABS (Sheldrick, 1996)'
_exptl_crystal_density_diffrn 1.526
_exptl_crystal_density_method 'not measured'
_exptl_crystal_F_000 2916
_refine_diff_density_max 0.829
_refine_diff_density_min -1.568
_refine_diff_density_rms 0.215
_refine_ls_extinction_method none
_refine_ls_goodness_of_fit_ref 1.109
_refine_ls_hydrogen_treatment constr
_refine_ls_matrix_type full
_refine_ls_number_parameters 727
_refine_ls_number_reflns 11003
_refine_ls_number_restraints 4
_refine_ls_restrained_S_all 1.109
_refine_ls_R_factor_all 0.0974
_refine_ls_R_factor_gt 0.0574
_refine_ls_shift/su_max 0.002
_refine_ls_shift/su_mean 0.000
_refine_ls_structure_factor_coef Fsqd
_refine_ls_weighting_details 'calc w=1/[\s^2^(Fo^2^)+(0.0835P)^2^+7.8328P] where P=(Fo^2^+2Fc^2^)/3'
_refine_ls_weighting_scheme calc
_refine_ls_wR_factor_gt 0.1333
_refine_ls_wR_factor_ref 0.1653
_reflns_number_gt 7876
_reflns_number_total 11003
_reflns_threshold_expression >2sigma(I)
_cod_data_source_file om050620esi20051124_094200.cif
_cod_data_source_block Compoumd_6
_cod_depositor_comments
;
The following automatic conversions were performed:

'_symmetry_cell_setting' value 'Monoclinic' changed to 'monoclinic'
according to /home/saulius/struct/CIF-dictionaries/cif_core.dic
dictionary named 'cif_core.dic' version 2.4.1 from 2010-06-29.

Automatic conversion script
Id: cif_fix_values 1715 2011-07-08 13:25:40Z adriana 
;
_cod_original_sg_symbol_H-M P2(1)/n
_cod_original_formula_sum 'C67.50 H57 Cl4 Cu O4 P4 Pt'
_cod_database_code 4074611

loop_
_symmetry_equiv_pos_as_xyz
'x, y, z'
'-x+1/2, y+1/2, -z+1/2'
'-x, -y, -z'
'x-1/2, -y-1/2, z-1/2'

loop_
_atom_site_label
_atom_site_type_symbol
_atom_site_fract_x
_atom_site_fract_y
_atom_site_fract_z
_atom_site_U_iso_or_equiv
_atom_site_adp_type
_atom_site_occupancy
_atom_site_symmetry_multiplicity
_atom_site_calc_flag
_atom_site_refinement_flags
Pt Pt -0.10986(3) 0.716189(13) 0.619686(13) 0.03121(13) Uani 1 1 d .
Cu Cu 0.05155(10) 0.73239(4) 0.72057(5) 0.0403(3) Uani 1 1 d .
Cl1 Cl 0.1490(3) 1.53565(13) 0.22458(14) 0.0736(9) Uani 1 1 d .
Cl2 Cl -0.6437(7) 1.4576(3) 0.6268(3) 0.189(3) Uani 1 1 d D
Cl3 Cl -0.9054(7) 1.4611(2) 0.6440(3) 0.182(3) Uani 1 1 d D
P1 P 0.1558(2) 0.65497(9) 0.72845(9) 0.0347(5) Uani 1 1 d .
P2 P -0.0359(2) 0.62982(9) 0.61992(9) 0.0296(5) Uani 1 1 d .
P3 P -0.0017(2) 0.81704(9) 0.73503(9) 0.0370(5) Uani 1 1 d .
P4 P -0.1819(2) 0.80229(9) 0.62312(9) 0.0359(5) Uani 1 1 d .
O1 O 0.1376(18) 1.5505(6) 0.1697(5) 0.205(8) Uani 1 1 d .
O2 O 0.1288(12) 1.5816(5) 0.2541(7) 0.173(6) Uani 1 1 d .
O3 O 0.2729(10) 1.5184(5) 0.2443(6) 0.144(5) Uani 1 1 d .
O4 O 0.0612(9) 1.4967(4) 0.2311(5) 0.105(3) Uani 1 1 d .
C1 C 0.0423(8) 0.6068(3) 0.6897(3) 0.033(2) Uani 1 1 d .
H1A H 0.0872 0.5741 0.6850 0.040 Uiso 1 1 calc R
H1B H -0.0220 0.5988 0.7125 0.040 Uiso 1 1 calc R
C01 C -0.7799(10) 1.4199(4) 0.6315(12) 0.201(12) Uani 1 1 d D
H01A H -0.7601 1.3945 0.6622 0.242 Uiso 1 1 calc R
H01B H -0.8059 1.4005 0.5964 0.242 Uiso 1 1 calc R
C2 C -0.1636(8) 0.8275(4) 0.6963(4) 0.039(2) Uani 1 1 d .
H2A H -0.1832 0.8651 0.6955 0.047 Uiso 1 1 calc R
H2B H -0.2233 0.8095 0.7160 0.047 Uiso 1 1 calc R
C11 C -0.1489(8) 0.7019(3) 0.6982(3) 0.035(2) Uani 1 1 d .
C12 C -0.1872(9) 0.6894(4) 0.7420(4) 0.042(2) Uani 1 1 d .
C13 C -0.2312(9) 0.6717(4) 0.7920(4) 0.045(2) Uani 1 1 d .
C14 C -0.2449(10) 0.7079(5) 0.8358(4) 0.064(3) Uani 1 1 d .
H14A H -0.2268 0.7436 0.8316 0.077 Uiso 1 1 calc R
C15 C -0.2851(13) 0.6907(8) 0.8851(5) 0.092(5) Uani 1 1 d .
H15A H -0.2947 0.7147 0.9136 0.110 Uiso 1 1 calc R
C16 C -0.3101(15) 0.6387(8) 0.8910(6) 0.104(6) Uani 1 1 d .
H16A H -0.3326 0.6270 0.9248 0.125 Uiso 1 1 calc R
C17 C -0.3034(13) 0.6022(6) 0.8485(6) 0.092(5) Uani 1 1 d .
H17A H -0.3278 0.5672 0.8523 0.110 Uiso 1 1 calc R
C18 C -0.2592(11) 0.6189(5) 0.7994(5) 0.067(3) Uani 1 1 d .
H18A H -0.2486 0.5943 0.7717 0.081 Uiso 1 1 calc R
C21 C -0.0881(9) 0.7228(3) 0.5388(4) 0.038(2) Uani 1 1 d .
C22 C -0.0757(9) 0.7221(4) 0.4893(3) 0.040(2) Uani 1 1 d .
C23 C -0.0584(9) 0.7184(4) 0.4306(4) 0.043(2) Uani 1 1 d .
C24 C 0.0024(11) 0.6735(5) 0.4128(4) 0.066(3) Uani 1 1 d .
H24A H 0.0315 0.6470 0.4389 0.079 Uiso 1 1 calc R
C25 C 0.0194(12) 0.6685(6) 0.3566(5) 0.076(4) Uani 1 1 d .
H25A H 0.0577 0.6384 0.3449 0.092 Uiso 1 1 calc R
C26 C -0.0205(12) 0.7081(6) 0.3191(4) 0.070(4) Uani 1 1 d .
H26A H -0.0070 0.7051 0.2818 0.084 Uiso 1 1 calc R
C27 C -0.0806(12) 0.7524(6) 0.3352(5) 0.084(4) Uani 1 1 d .
H27A H -0.1089 0.7788 0.3089 0.100 Uiso 1 1 calc R
C28 C -0.0984(10) 0.7573(5) 0.3906(4) 0.060(3) Uani 1 1 d .
H28A H -0.1383 0.7875 0.4015 0.072 Uiso 1 1 calc R
C31 C 0.1881(9) 0.6292(4) 0.8015(4) 0.042(2) Uani 1 1 d .
C32 C 0.0939(14) 0.6286(8) 0.8332(5) 0.122(4) Uani 1 1 d .
H32A H 0.0128 0.6392 0.8162 0.147 Uiso 1 1 calc R
C33 C 0.1130(13) 0.6131(8) 0.8893(5) 0.122(4) Uani 1 1 d .
H33A H 0.0467 0.6151 0.9098 0.147 Uiso 1 1 calc R
C34 C 0.2230(13) 0.5958(8) 0.9136(5) 0.122(4) Uani 1 1 d .
H34A H 0.2345 0.5846 0.9512 0.147 Uiso 1 1 calc R
C35 C 0.3225(13) 0.5936(5) 0.8848(5) 0.079(4) Uani 1 1 d .
H35A H 0.4013 0.5810 0.9025 0.095 Uiso 1 1 calc R
C36 C 0.3047(10) 0.6102(4) 0.8292(4) 0.057(3) Uani 1 1 d .
H36A H 0.3725 0.6087 0.8097 0.069 Uiso 1 1 calc R
C41 C 0.3039(8) 0.6462(4) 0.7023(3) 0.039(2) Uani 1 1 d .
C42 C 0.3722(10) 0.6907(4) 0.6901(4) 0.053(3) Uani 1 1 d .
H42A H 0.3416 0.7246 0.6952 0.064 Uiso 1 1 calc R
C43 C 0.4865(11) 0.6842(5) 0.6703(5) 0.068(3) Uani 1 1 d .
H43A H 0.5323 0.7139 0.6627 0.082 Uiso 1 1 calc R
C44 C 0.5311(10) 0.6355(6) 0.6622(5) 0.074(4) Uani 1 1 d .
H44A H 0.6068 0.6319 0.6485 0.089 Uiso 1 1 calc R
C45 C 0.4651(11) 0.5904(6) 0.6742(5) 0.077(4) Uani 1 1 d .
H45A H 0.4978 0.5570 0.6690 0.093 Uiso 1 1 calc R
C46 C 0.3499(9) 0.5953(4) 0.6941(4) 0.054(3) Uani 1 1 d .
H46A H 0.3049 0.5653 0.7016 0.065 Uiso 1 1 calc R
C51 C -0.1689(7) 0.5851(3) 0.5985(4) 0.033(2) Uani 1 1 d .
C52 C -0.2518(9) 0.5965(4) 0.5476(4) 0.041(2) Uani 1 1 d .
H52A H -0.2349 0.6249 0.5252 0.050 Uiso 1 1 calc R
C53 C -0.3585(10) 0.5656(4) 0.5306(5) 0.058(3) Uani 1 1 d .
H53A H -0.4131 0.5733 0.4969 0.070 Uiso 1 1 calc R
C54 C -0.3847(9) 0.5233(4) 0.5634(4) 0.053(3) Uani 1 1 d .
H54A H -0.4579 0.5033 0.5522 0.064 Uiso 1 1 calc R
C55 C -0.3031(9) 0.5109(4) 0.6123(4) 0.051(3) Uani 1 1 d .
H55A H -0.3203 0.4820 0.6340 0.062 Uiso 1 1 calc R
C56 C -0.1950(9) 0.5411(3) 0.6299(4) 0.041(2) Uani 1 1 d .
H56A H -0.1394 0.5319 0.6630 0.050 Uiso 1 1 calc R
C61 C 0.0782(8) 0.6158(3) 0.5733(3) 0.0323(19) Uani 1 1 d .
C62 C 0.1710(8) 0.6525(4) 0.5670(4) 0.042(2) Uani 1 1 d .
H62A H 0.1691 0.6861 0.5831 0.050 Uiso 1 1 calc R
C63 C 0.2658(10) 0.6400(4) 0.5372(4) 0.054(3) Uani 1 1 d .
H63A H 0.3284 0.6649 0.5338 0.065 Uiso 1 1 calc R
C64 C 0.2685(9) 0.5913(5) 0.5125(4) 0.052(3) Uani 1 1 d .
H64A H 0.3331 0.5831 0.4926 0.063 Uiso 1 1 calc R
C65 C 0.1764(11) 0.5544(4) 0.5170(5) 0.062(3) Uani 1 1 d .
H65A H 0.1777 0.5217 0.4991 0.074 Uiso 1 1 calc R
C66 C 0.0807(9) 0.5656(4) 0.5483(4) 0.048(2) Uani 1 1 d .
H66A H 0.0199 0.5403 0.5524 0.057 Uiso 1 1 calc R
C71 C 0.0925(10) 0.8739(4) 0.7193(4) 0.047(2) Uani 1 1 d .
C72 C 0.2190(10) 0.8661(5) 0.7155(5) 0.063(3) Uani 1 1 d .
H72A H 0.2536 0.8322 0.7192 0.076 Uiso 1 1 calc R
C73 C 0.2938(11) 0.9089(6) 0.7063(6) 0.083(4) Uani 1 1 d .
H73A H 0.3791 0.9035 0.7046 0.099 Uiso 1 1 calc R
C74 C 0.2435(16) 0.9596(5) 0.6995(6) 0.087(4) Uani 1 1 d .
H74A H 0.2937 0.9882 0.6926 0.105 Uiso 1 1 calc R
C75 C 0.1197(15) 0.9666(5) 0.7031(6) 0.081(4) Uani 1 1 d .
H75A H 0.0853 1.0006 0.6982 0.097 Uiso 1 1 calc R
C76 C 0.0424(11) 0.9251(4) 0.7136(5) 0.061(3) Uani 1 1 d .
H76A H -0.0418 0.9313 0.7169 0.073 Uiso 1 1 calc R
C81 C -0.0153(9) 0.8251(4) 0.8099(4) 0.042(2) Uani 1 1 d .
C82 C 0.0823(10) 0.8032(4) 0.8498(4) 0.055(3) Uani 1 1 d .
H82A H 0.1492 0.7858 0.8374 0.066 Uiso 1 1 calc R
C83 C 0.0805(11) 0.8071(5) 0.9080(4) 0.069(3) Uani 1 1 d .
H83A H 0.1467 0.7933 0.9344 0.082 Uiso 1 1 calc R
C84 C -0.0199(10) 0.8313(5) 0.9251(4) 0.063(3) Uani 1 1 d .
H84A H -0.0240 0.8329 0.9636 0.076 Uiso 1 1 calc R
C85 C -0.1165(11) 0.8538(5) 0.8858(4) 0.065(3) Uani 1 1 d .
H85A H -0.1832 0.8711 0.8984 0.077 Uiso 1 1 calc R
C86 C -0.1150(10) 0.8508(4) 0.8285(4) 0.055(3) Uani 1 1 d .
H86A H -0.1802 0.8658 0.8024 0.066 Uiso 1 1 calc R
C91 C -0.1047(9) 0.8539(4) 0.5885(4) 0.042(2) Uani 1 1 d .
C92 C 0.0138(10) 0.8455(4) 0.5737(4) 0.053(3) Uani 1 1 d .
H92A H 0.0509 0.8120 0.5775 0.063 Uiso 1 1 calc R
C93 C 0.0763(12) 0.8878(5) 0.5531(5) 0.070(3) Uani 1 1 d .
H93A H 0.1553 0.8824 0.5429 0.084 Uiso 1 1 calc R
C94 C 0.0232(14) 0.9367(5) 0.5479(5) 0.078(4) Uani 1 1 d .
H94A H 0.0676 0.9648 0.5354 0.093 Uiso 1 1 calc R
C95 C -0.0947(13) 0.9455(4) 0.5608(5) 0.070(3) Uani 1 1 d .
H95A H -0.1310 0.9790 0.5561 0.084 Uiso 1 1 calc R
C96 C -0.1601(10) 0.9039(4) 0.5810(4) 0.057(3) Uani 1 1 d .
H96A H -0.2407 0.9096 0.5895 0.068 Uiso 1 1 calc R
C101 C -0.3515(9) 0.8071(4) 0.5937(4) 0.046(2) Uani 1 1 d .
C102 C -0.3908(11) 0.7899(6) 0.5384(5) 0.091(5) Uani 1 1 d .
H10A H -0.3307 0.7774 0.5177 0.109 Uiso 1 1 calc R
C103 C -0.5161(13) 0.7909(6) 0.5135(6) 0.110(6) Uani 1 1 d .
H10B H -0.5404 0.7808 0.4757 0.132 Uiso 1 1 calc R
C104 C -0.6029(12) 0.8063(6) 0.5435(6) 0.089(5) Uani 1 1 d .
H10C H -0.6884 0.8050 0.5270 0.107 Uiso 1 1 calc R
C105 C -0.5690(11) 0.8240(6) 0.5982(6) 0.087(4) Uani 1 1 d .
H10D H -0.6304 0.8361 0.6183 0.105 Uiso 1 1 calc R
C106 C -0.4445(11) 0.8235(5) 0.6227(5) 0.067(3) Uani 1 1 d .
H10E H -0.4216 0.8347 0.6602 0.081 Uiso 1 1 calc R
Cl4 Cl -0.4162(18) 1.0377(5) 0.4929(10) 0.441(10) Uani 1 1 d D
C02 C -0.459(3) 0.9985(14) 0.5478(9) 0.21(3) Uani 0.50 1 d PD
H02A H -0.3896 0.9757 0.5652 0.247 Uiso 0.50 1 calc PR
H02B H -0.4875 1.0199 0.5768 0.247 Uiso 0.50 1 calc PR

loop_
_atom_site_aniso_label
_atom_site_aniso_U_11
_atom_site_aniso_U_22
_atom_site_aniso_U_33
_atom_site_aniso_U_23
_atom_site_aniso_U_13
_atom_site_aniso_U_12
Pt 0.0379(2) 0.0334(2) 0.02217(18) -0.00268(15) 0.00471(13) 0.00241(16)
Cu 0.0420(6) 0.0423(6) 0.0348(6) -0.0077(5) 0.0021(5) 0.0039(5)
Cl1 0.072(2) 0.070(2) 0.080(2) 0.0133(17) 0.0165(17) -0.0170(17)
Cl2 0.227(7) 0.165(6) 0.179(6) 0.005(5) 0.052(5) -0.004(5)
Cl3 0.205(6) 0.120(4) 0.238(7) 0.049(4) 0.080(5) 0.049(4)
P1 0.0324(12) 0.0424(14) 0.0285(11) -0.0030(10) 0.0033(9) 0.0035(10)
P2 0.0346(12) 0.0333(12) 0.0219(10) -0.0021(9) 0.0075(9) 0.0001(10)
P3 0.0404(13) 0.0412(14) 0.0287(12) -0.0066(10) 0.0037(10) 0.0042(11)
P4 0.0434(14) 0.0367(12) 0.0269(11) -0.0032(10) 0.0042(10) 0.0050(11)
O1 0.31(2) 0.210(16) 0.089(9) 0.062(10) 0.031(11) -0.085(14)
O2 0.119(10) 0.129(10) 0.271(18) -0.106(12) 0.033(10) -0.028(8)
O3 0.078(8) 0.135(10) 0.216(15) 0.022(9) 0.019(8) -0.008(7)
O4 0.087(7) 0.087(7) 0.137(9) 0.025(6) 0.012(6) -0.033(5)
C1 0.031(5) 0.042(5) 0.024(4) 0.006(4) -0.001(4) 0.000(4)
C01 0.093(14) 0.19(2) 0.33(4) 0.04(2) 0.049(18) -0.005(15)
C2 0.033(5) 0.046(5) 0.036(5) -0.004(4) 0.000(4) 0.009(4)
C11 0.036(5) 0.043(5) 0.023(4) -0.005(4) -0.003(4) 0.003(4)
C12 0.048(6) 0.039(5) 0.041(5) -0.004(4) 0.008(4) 0.002(4)
C13 0.040(5) 0.063(7) 0.035(5) 0.011(5) 0.013(4) 0.004(5)
C14 0.055(7) 0.094(9) 0.049(6) 0.010(6) 0.022(5) 0.007(6)
C15 0.077(9) 0.155(15) 0.048(7) -0.002(9) 0.023(7) 0.008(10)
C16 0.104(12) 0.165(17) 0.048(8) 0.024(10) 0.026(8) -0.032(12)
C17 0.089(10) 0.109(12) 0.081(10) 0.040(9) 0.022(8) -0.027(9)
C18 0.070(8) 0.079(9) 0.058(7) 0.022(6) 0.023(6) -0.001(6)
C21 0.048(5) 0.032(5) 0.032(5) 0.004(4) 0.001(4) 0.005(4)
C22 0.044(5) 0.050(6) 0.022(4) 0.001(4) -0.002(4) 0.001(4)
C23 0.046(5) 0.050(6) 0.034(5) -0.002(5) 0.009(4) -0.001(5)
C24 0.080(8) 0.075(8) 0.041(6) 0.003(6) 0.005(6) 0.004(7)
C25 0.081(9) 0.104(10) 0.047(7) -0.012(7) 0.019(6) 0.017(8)
C26 0.072(8) 0.116(11) 0.023(5) -0.003(6) 0.008(5) -0.005(8)
C27 0.083(9) 0.123(12) 0.043(7) 0.023(8) 0.006(6) 0.017(9)
C28 0.074(8) 0.065(7) 0.044(6) 0.011(6) 0.015(5) 0.015(6)
C31 0.043(5) 0.053(6) 0.028(5) 0.000(4) 0.001(4) -0.007(5)
C32 0.076(6) 0.247(12) 0.042(4) 0.038(6) 0.007(4) 0.007(7)
C33 0.076(6) 0.247(12) 0.042(4) 0.038(6) 0.007(4) 0.007(7)
C34 0.076(6) 0.247(12) 0.042(4) 0.038(6) 0.007(4) 0.007(7)
C35 0.093(10) 0.092(9) 0.041(6) 0.009(6) -0.022(6) 0.010(8)
C36 0.053(7) 0.067(7) 0.045(6) 0.007(5) -0.008(5) 0.014(5)
C41 0.039(5) 0.049(6) 0.025(4) -0.010(4) -0.003(4) -0.003(4)
C42 0.052(6) 0.064(7) 0.042(6) -0.013(5) 0.006(5) -0.011(5)
C43 0.059(8) 0.088(10) 0.063(8) -0.009(7) 0.025(6) -0.019(7)
C44 0.038(6) 0.110(11) 0.079(9) -0.029(8) 0.027(6) -0.018(7)
C45 0.057(7) 0.089(10) 0.088(10) -0.030(8) 0.020(7) 0.018(7)
C46 0.045(6) 0.063(7) 0.057(6) -0.008(6) 0.016(5) 0.004(5)
C51 0.023(4) 0.036(5) 0.038(5) -0.014(4) 0.002(4) 0.000(4)
C52 0.050(6) 0.034(5) 0.040(5) -0.002(4) 0.007(4) -0.010(4)
C53 0.048(6) 0.062(7) 0.056(7) -0.013(6) -0.012(5) -0.007(5)
C54 0.036(6) 0.065(7) 0.057(7) -0.017(6) 0.006(5) -0.014(5)
C55 0.051(6) 0.044(6) 0.060(7) -0.011(5) 0.013(5) -0.015(5)
C56 0.047(6) 0.041(5) 0.034(5) 0.001(4) 0.001(4) -0.002(5)
C61 0.039(5) 0.035(5) 0.022(4) 0.000(4) 0.004(4) -0.001(4)
C62 0.048(6) 0.048(6) 0.029(5) -0.007(4) 0.007(4) -0.002(5)
C63 0.052(6) 0.068(7) 0.048(6) 0.007(6) 0.022(5) -0.007(5)
C64 0.046(6) 0.072(8) 0.042(6) 0.004(5) 0.015(5) 0.014(6)
C65 0.077(8) 0.055(7) 0.061(7) -0.013(6) 0.035(6) 0.014(6)
C66 0.056(6) 0.041(6) 0.053(6) -0.004(5) 0.026(5) 0.001(5)
C71 0.063(7) 0.049(6) 0.028(5) -0.016(4) 0.004(4) -0.006(5)
C72 0.043(6) 0.070(8) 0.080(8) -0.019(6) 0.022(6) -0.001(6)
C73 0.042(7) 0.121(12) 0.093(10) -0.003(9) 0.031(7) -0.027(8)
C74 0.115(13) 0.061(9) 0.086(10) 0.008(8) 0.017(9) -0.025(9)
C75 0.097(11) 0.054(8) 0.088(10) 0.009(7) 0.009(8) -0.012(8)
C76 0.070(8) 0.052(7) 0.062(7) -0.013(6) 0.012(6) -0.009(6)
C81 0.044(5) 0.052(6) 0.029(5) -0.005(4) 0.002(4) 0.003(5)
C82 0.063(7) 0.061(7) 0.042(6) 0.001(5) 0.009(5) 0.015(6)
C83 0.070(8) 0.095(9) 0.040(6) 0.008(6) 0.008(6) 0.011(7)
C84 0.064(7) 0.097(9) 0.028(5) -0.003(6) 0.008(5) 0.000(7)
C85 0.070(8) 0.085(9) 0.040(6) -0.024(6) 0.017(6) 0.004(7)
C86 0.056(6) 0.071(7) 0.036(5) -0.010(5) 0.001(5) 0.011(6)
C91 0.053(6) 0.038(5) 0.032(5) 0.007(4) 0.001(4) 0.005(4)
C92 0.061(7) 0.049(6) 0.053(6) 0.006(5) 0.023(5) 0.005(5)
C93 0.073(8) 0.076(9) 0.064(8) 0.016(7) 0.022(6) -0.005(7)
C94 0.110(11) 0.056(8) 0.066(8) 0.020(6) 0.015(8) -0.008(8)
C95 0.105(10) 0.039(6) 0.066(8) 0.014(6) 0.016(7) 0.011(7)
C96 0.062(7) 0.053(7) 0.055(7) 0.010(5) 0.008(5) 0.009(6)
C101 0.056(6) 0.040(5) 0.040(5) -0.006(5) 0.000(5) 0.009(5)
C102 0.052(7) 0.143(13) 0.067(8) -0.043(9) -0.015(6) 0.027(8)
C103 0.075(9) 0.163(15) 0.074(9) -0.070(10) -0.038(7) 0.056(10)
C104 0.055(8) 0.101(10) 0.100(11) -0.051(9) -0.019(7) 0.018(7)
C105 0.053(8) 0.129(12) 0.082(9) -0.036(9) 0.016(7) 0.023(8)
C106 0.062(7) 0.085(9) 0.054(7) -0.021(6) 0.006(6) 0.016(7)
Cl4 0.47(2) 0.261(16) 0.58(3) -0.021(16) 0.06(2) -0.030(14)
C02 0.22(5) 0.16(5) 0.18(5) -0.02(4) -0.12(4) 0.09(4)

loop_
_atom_type_symbol
_atom_type_description
_atom_type_scat_dispersion_real
_atom_type_scat_dispersion_imag
_atom_type_scat_source
C C 0.0033 0.0016 'International Tables Vol C Tables 4.2.6.8 and 6.1.1.4'
H H 0.0000 0.0000 'International Tables Vol C Tables 4.2.6.8 and 6.1.1.4'
O O 0.0106 0.0060 'International Tables Vol C Tables 4.2.6.8 and 6.1.1.4'
P P 0.1023 0.0942 'International Tables Vol C Tables 4.2.6.8 and 6.1.1.4'
Cl Cl 0.1484 0.1585 'International Tables Vol C Tables 4.2.6.8 and 6.1.1.4'
Cu Cu 0.3201 1.2651 'International Tables Vol C Tables 4.2.6.8 and 6.1.1.4'
Pt Pt -1.7033 8.3905 'International Tables Vol C Tables 4.2.6.8 and 6.1.1.4'

loop_
_geom_angle_atom_site_label_1
_geom_angle_atom_site_label_2
_geom_angle_atom_site_label_3
_geom_angle
_geom_angle_site_symmetry_1
C21 Pt C11 172.5(3) .
C21 Pt P4 93.0(2) .
C11 Pt P4 90.6(2) .
C21 Pt P2 89.1(2) .
C11 Pt P2 87.5(2) .
P4 Pt P2 177.85(8) .
C21 Pt Cu 132.7(3) .
C11 Pt Cu 53.9(2) .
P4 Pt Cu 89.49(6) .
P2 Pt Cu 88.62(6) .
P1 Cu C11 99.3(2) .
P1 Cu P3 161.62(10) .
C11 Cu P3 96.0(2) .
P1 Cu Pt 99.88(7) .
C11 Cu Pt 46.6(2) .
P3 Cu Pt 98.01(7) .
O1 Cl1 O4 111.1(8) .
O1 Cl1 O2 105.5(11) .
O4 Cl1 O2 111.4(8) .
O1 Cl1 O3 109.5(10) .
O4 Cl1 O3 111.3(7) .
O2 Cl1 O3 108.0(8) .
C41 P1 C31 104.7(4) .
C41 P1 C1 106.4(4) .
C31 P1 C1 103.9(4) .
C41 P1 Cu 122.0(3) .
C31 P1 Cu 113.3(3) .
C1 P1 Cu 104.9(3) .
C51 P2 C1 105.7(4) .
C51 P2 C61 106.3(4) .
C1 P2 C61 104.4(4) .
C51 P2 Pt 109.4(3) .
C1 P2 Pt 113.8(3) .
C61 P2 Pt 116.4(3) .
C71 P3 C81 104.7(4) .
C71 P3 C2 106.8(5) .
C81 P3 C2 104.3(4) .
C71 P3 Cu 123.3(3) .
C81 P3 Cu 108.7(3) .
C2 P3 Cu 107.5(3) .
C91 P4 C101 106.0(4) .
C91 P4 C2 101.9(4) .
C101 P4 C2 106.0(4) .
C91 P4 Pt 118.4(3) .
C101 P4 Pt 111.3(3) .
C2 P4 Pt 112.2(3) .
P2 C1 P1 113.8(4) .
P2 C1 H1A 108.8 .
P1 C1 H1A 108.8 .
P2 C1 H1B 108.8 .
P1 C1 H1B 108.8 .
H1A C1 H1B 107.7 .
Cl2 C01 Cl3 110.9(6) .
Cl2 C01 H01A 109.5 .
Cl3 C01 H01A 109.5 .
Cl2 C01 H01B 109.5 .
Cl3 C01 H01B 109.5 .
H01A C01 H01B 108.1 .
P3 C2 P4 111.3(4) .
P3 C2 H2A 109.4 .
P4 C2 H2A 109.4 .
P3 C2 H2B 109.4 .
P4 C2 H2B 109.4 .
H2A C2 H2B 108.0 .
C12 C11 Pt 171.0(8) .
C12 C11 Cu 109.3(7) .
Pt C11 Cu 79.5(3) .
C11 C12 C13 176.8(10) .
C18 C13 C14 118.2(9) .
C18 C13 C12 121.2(9) .
C14 C13 C12 120.6(9) .
C15 C14 C13 120.9(13) .
C15 C14 H14A 119.6 .
C13 C14 H14A 119.6 .
C16 C15 C14 119.1(14) .
C16 C15 H15A 120.5 .
C14 C15 H15A 120.5 .
C15 C16 C17 122.2(13) .
C15 C16 H16A 118.9 .
C17 C16 H16A 118.9 .
C16 C17 C18 118.9(13) .
C16 C17 H17A 120.5 .
C18 C17 H17A 120.5 .
C13 C18 C17 120.6(12) .
C13 C18 H18A 119.7 .
C17 C18 H18A 119.7 .
C22 C21 Pt 174.3(8) .
C21 C22 C23 176.9(10) .
C28 C23 C24 117.8(9) .
C28 C23 C22 123.0(9) .
C24 C23 C22 119.2(9) .
C25 C24 C23 120.6(11) .
C25 C24 H24A 119.7 .
C23 C24 H24A 119.7 .
C26 C25 C24 119.4(12) .
C26 C25 H25A 120.3 .
C24 C25 H25A 120.3 .
C25 C26 C27 121.2(10) .
C25 C26 H26A 119.4 .
C27 C26 H26A 119.4 .
C26 C27 C28 119.5(12) .
C26 C27 H27A 120.2 .
C28 C27 H27A 120.2 .
C27 C28 C23 121.4(11) .
C27 C28 H28A 119.3 .
C23 C28 H28A 119.3 .
C32 C31 C36 114.7(10) .
C32 C31 P1 119.9(8) .
C36 C31 P1 125.3(8) .
C31 C32 C33 123.1(13) .
C31 C32 H32A 118.4 .
C33 C32 H32A 118.4 .
C34 C33 C32 120.1(14) .
C34 C33 H33A 120.0 .
C32 C33 H33A 120.0 .
C33 C34 C35 121.0(13) .
C33 C34 H34A 119.5 .
C35 C34 H34A 119.5 .
C34 C35 C36 119.1(12) .
C34 C35 H35A 120.4 .
C36 C35 H35A 120.4 .
C35 C36 C31 121.8(11) .
C35 C36 H36A 119.1 .
C31 C36 H36A 119.1 .
C42 C41 C46 119.8(9) .
C42 C41 P1 119.5(7) .
C46 C41 P1 120.6(7) .
C43 C42 C41 119.8(11) .
C43 C42 H42A 120.1 .
C41 C42 H42A 120.1 .
C44 C43 C42 120.8(11) .
C44 C43 H43A 119.6 .
C42 C43 H43A 119.6 .
C43 C44 C45 120.6(10) .
C43 C44 H44A 119.7 .
C45 C44 H44A 119.7 .
C44 C45 C46 120.4(11) .
C44 C45 H45A 119.8 .
C46 C45 H45A 119.8 .
C41 C46 C45 118.6(11) .
C41 C46 H46A 120.7 .
C45 C46 H46A 120.7 .
C56 C51 C52 118.3(8) .
C56 C51 P2 124.2(7) .
C52 C51 P2 117.5(7) .
C53 C52 C51 120.1(9) .
C53 C52 H52A 119.9 .
C51 C52 H52A 119.9 .
C54 C53 C52 120.6(10) .
C54 C53 H53A 119.7 .
C52 C53 H53A 119.7 .
C55 C54 C53 120.0(9) .
C55 C54 H54A 120.0 .
C53 C54 H54A 120.0 .
C54 C55 C56 120.4(10) .
C54 C55 H55A 119.8 .
C56 C55 H55A 119.8 .
C55 C56 C51 120.5(9) .
C55 C56 H56A 119.7 .
C51 C56 H56A 119.7 .
C62 C61 C66 119.3(8) .
C62 C61 P2 120.3(6) .
C66 C61 P2 120.0(7) .
C63 C62 C61 120.7(9) .
C63 C62 H62A 119.6 .
C61 C62 H62A 119.6 .
C64 C63 C62 120.2(10) .
C64 C63 H63A 119.9 .
C62 C63 H63A 119.9 .
C63 C64 C65 120.5(9) .
C63 C64 H64A 119.7 .
C65 C64 H64A 119.7 .
C64 C65 C66 120.5(10) .
C64 C65 H65A 119.8 .
C66 C65 H65A 119.8 .
C65 C66 C61 118.8(9) .
C65 C66 H66A 120.6 .
C61 C66 H66A 120.6 .
C72 C71 C76 119.2(10) .
C72 C71 P3 118.8(8) .
C76 C71 P3 122.0(8) .
C73 C72 C71 119.8(11) .
C73 C72 H72A 120.1 .
C71 C72 H72A 120.1 .
C72 C73 C74 121.0(12) .
C72 C73 H73A 119.5 .
C74 C73 H73A 119.5 .
C75 C74 C73 118.5(12) .
C75 C74 H74A 120.8 .
C73 C74 H74A 120.8 .
C74 C75 C76 122.3(13) .
C74 C75 H75A 118.8 .
C76 C75 H75A 118.8 .
C75 C76 C71 119.1(12) .
C75 C76 H76A 120.5 .
C71 C76 H76A 120.5 .
C86 C81 C82 119.5(9) .
C86 C81 P3 124.2(7) .
C82 C81 P3 116.3(7) .
C83 C82 C81 120.8(10) .
C83 C82 H82A 119.6 .
C81 C82 H82A 119.6 .
C84 C83 C82 118.7(11) .
C84 C83 H83A 120.7 .
C82 C83 H83A 120.7 .
C83 C84 C85 120.8(10) .
C83 C84 H84A 119.6 .
C85 C84 H84A 119.6 .
C86 C85 C84 120.9(10) .
C86 C85 H85A 119.5 .
C84 C85 H85A 119.5 .
C85 C86 C81 119.3(10) .
C85 C86 H86A 120.4 .
C81 C86 H86A 120.4 .
C92 C91 C96 119.5(9) .
C92 C91 P4 120.9(7) .
C96 C91 P4 119.4(8) .
C91 C92 C93 119.2(10) .
C91 C92 H92A 120.4 .
C93 C92 H92A 120.4 .
C94 C93 C92 120.7(12) .
C94 C93 H93A 119.7 .
C92 C93 H93A 119.7 .
C93 C94 C95 120.9(12) .
C93 C94 H94A 119.5 .
C95 C94 H94A 119.5 .
C94 C95 C96 119.8(11) .
C94 C95 H95A 120.1 .
C96 C95 H95A 120.1 .
C91 C96 C95 119.8(10) .
C91 C96 H96A 120.1 .
C95 C96 H96A 120.1 .
C106 C101 C102 116.8(10) .
C106 C101 P4 125.7(8) .
C102 C101 P4 117.4(8) .
C103 C102 C101 121.3(12) .
C103 C102 H10A 119.4 .
C101 C102 H10A 119.4 .
C104 C103 C102 119.7(12) .
C104 C103 H10B 120.2 .
C102 C103 H10B 120.2 .
C103 C104 C105 121.2(12) .
C103 C104 H10C 119.4 .
C105 C104 H10C 119.4 .
C106 C105 C104 119.0(11) .
C106 C105 H10D 120.5 .
C104 C105 H10D 120.5 .
C105 C106 C101 121.9(11) .
C105 C106 H10E 119.1 .
C101 C106 H10E 119.1 .
C02 Cl4 C02 81.4(16) 3_476
Cl4 C02 Cl4 98.6(16) 3_476
Cl4 C02 H02A 112.1 3_476
Cl4 C02 H02A 112.1 .
Cl4 C02 H02B 112.1 3_476
Cl4 C02 H02B 112.1 .
H02A C02 H02B 109.7 .

loop_
_geom_bond_atom_site_label_1
_geom_bond_atom_site_label_2
_geom_bond_distance
_geom_bond_site_symmetry_2
Pt C21 1.993(9) .
Pt C11 2.025(9) .
Pt P4 2.309(2) .
Pt P2 2.316(2) .
Pt Cu 2.7384(11) .
Cu P1 2.239(3) .
Cu C11 2.251(9) .
Cu P3 2.251(3) .
Cl1 O1 1.349(12) .
Cl1 O4 1.386(9) .
Cl1 O2 1.393(12) .
Cl1 O3 1.395(11) .
Cl2 C01 1.759(5) .
Cl3 C01 1.762(5) .
P1 C41 1.815(9) .
P1 C31 1.838(9) .
P1 C1 1.847(8) .
P2 C51 1.816(8) .
P2 C1 1.824(8) .
P2 C61 1.825(8) .
P3 C71 1.828(10) .
P3 C81 1.833(9) .
P3 C2 1.833(8) .
P4 C91 1.816(9) .
P4 C101 1.830(10) .
P4 C2 1.839(9) .
C1 H1A 0.9700 .
C1 H1B 0.9700 .
C01 H01A 0.9700 .
C01 H01B 0.9700 .
C2 H2A 0.9700 .
C2 H2B 0.9700 .
C11 C12 1.231(12) .
C12 C13 1.428(12) .
C13 C18 1.382(15) .
C13 C14 1.417(14) .
C14 C15 1.392(16) .
C14 H14A 0.9300 .
C15 C16 1.35(2) .
C15 H15A 0.9300 .
C16 C17 1.38(2) .
C16 H16A 0.9300 .
C17 C18 1.403(15) .
C17 H17A 0.9300 .
C18 H18A 0.9300 .
C21 C22 1.216(12) .
C22 C23 1.449(12) .
C23 C28 1.383(13) .
C23 C24 1.405(14) .
C24 C25 1.393(14) .
C24 H24A 0.9300 .
C25 C26 1.359(16) .
C25 H25A 0.9300 .
C26 C27 1.377(18) .
C26 H26A 0.9300 .
C27 C28 1.377(15) .
C27 H27A 0.9300 .
C28 H28A 0.9300 .
C31 C32 1.364(16) .
C31 C36 1.391(13) .
C32 C33 1.376(16) .
C32 H32A 0.9300 .
C33 C34 1.293(18) .
C33 H33A 0.9300 .
C34 C35 1.366(17) .
C34 H34A 0.9300 .
C35 C36 1.372(14) .
C35 H35A 0.9300 .
C36 H36A 0.9300 .
C41 C42 1.398(13) .
C41 C46 1.400(13) .
C42 C43 1.394(14) .
C42 H42A 0.9300 .
C43 C44 1.343(17) .
C43 H43A 0.9300 .
C44 C45 1.394(17) .
C44 H44A 0.9300 .
C45 C46 1.401(14) .
C45 H45A 0.9300 .
C46 H46A 0.9300 .
C51 C56 1.396(12) .
C51 C52 1.403(12) .
C52 C53 1.384(13) .
C52 H52A 0.9300 .
C53 C54 1.379(14) .
C53 H53A 0.9300 .
C54 C55 1.367(14) .
C54 H54A 0.9300 .
C55 C56 1.387(12) .
C55 H55A 0.9300 .
C56 H56A 0.9300 .
C61 C62 1.385(12) .
C61 C66 1.401(12) .
C62 C63 1.374(13) .
C62 H62A 0.9300 .
C63 C64 1.364(14) .
C63 H63A 0.9300 .
C64 C65 1.372(15) .
C64 H64A 0.9300 .
C65 C66 1.397(13) .
C65 H65A 0.9300 .
C66 H66A 0.9300 .
C71 C72 1.385(13) .
C71 C76 1.395(14) .
C72 C73 1.383(16) .
C72 H72A 0.9300 .
C73 C74 1.386(18) .
C73 H73A 0.9300 .
C74 C75 1.353(18) .
C74 H74A 0.9300 .
C75 C76 1.384(16) .
C75 H75A 0.9300 .
C76 H76A 0.9300 .
C81 C86 1.384(13) .
C81 C82 1.398(13) .
C82 C83 1.397(14) .
C82 H82A 0.9300 .
C83 C84 1.360(15) .
C83 H83A 0.9300 .
C84 C85 1.389(15) .
C84 H84A 0.9300 .
C85 C86 1.375(13) .
C85 H85A 0.9300 .
C86 H86A 0.9300 .
C91 C92 1.389(13) .
C91 C96 1.391(13) .
C92 C93 1.394(14) .
C92 H92A 0.9300 .
C93 C94 1.354(16) .
C93 H93A 0.9300 .
C94 C95 1.367(17) .
C94 H94A 0.9300 .
C95 C96 1.392(15) .
C95 H95A 0.9300 .
C96 H96A 0.9300 .
C101 C106 1.372(14) .
C101 C102 1.386(14) .
C102 C103 1.368(16) .
C102 H10A 0.9300 .
C103 C104 1.326(18) .
C103 H10B 0.9300 .
C104 C105 1.369(16) .
C104 H10C 0.9300 .
C105 C106 1.357(15) .
C105 H10D 0.9300 .
C106 H10E 0.9300 .
Cl4 C02 1.765(5) 3_476
Cl4 C02 1.765(5) .
C02 Cl4 1.765(5) 3_476
C02 H02A 0.9700 .
C02 H02B 0.9700 .
